data_4126010
loop_
_publ_author_name
'N\'u\~nez-Villanueva, Diego'
'Iadevaia, Giulia'
'Stross, Alexander E.'
'Jinks, Michael A.'
'Swain, Jonathan A.'
'Hunter, Christopher A.'

_publ_section_title
;
 H-Bond Self-Assembly: Folding versus Duplex Formation
;
_journal_name_full 'Journal of the American Chemical Society'
_journal_paper_doi 10.1021/jacs.7b01357
_journal_year 2017
_chemical_formula_moiety 'C30 H31 O2 P'
_chemical_formula_sum 'C30 H31 O2 P'
_chemical_formula_weight 454.52
_space_group_crystal_system monoclinic
_space_group_IT_number 14
_space_group_name_Hall '-P 2yn'
_space_group_name_H-M_alt 'P 1 21/n 1'
_symmetry_space_group_name_Hall '-P 2yn'
_symmetry_space_group_name_H-M 'P 1 21/n 1'
_atom_sites_solution_hydrogens mixed
_audit_creation_method SHELXL-2014/7
_cell_angle_alpha 90
_cell_angle_beta 111.578(2)
_cell_angle_gamma 90
_cell_formula_units_Z 4
_cell_length_a 9.0540(4)
_cell_length_b 25.6599(11)
_cell_length_c 11.7725(5)
_cell_measurement_reflns_used 5554
_cell_measurement_temperature 180(2)
_cell_measurement_theta_max 66.15
_cell_measurement_theta_min 3.44
_cell_volume 2543.37(19)
_computing_cell_refinement 'SAINT (Bruker, 2014)'
_computing_data_collection 'APEX2 (Bruker, 2014)'
_computing_data_reduction SAINT
_computing_molecular_graphics 'Mercury (Macrae et al., 2008)'
_computing_publication_material SHELXL
_computing_structure_refinement 'SHELXL (Sheldrick, 2015)'
_computing_structure_solution 'SHELXT (Sheldrick, 2015)'
_diffrn_ambient_temperature 180(2)
_diffrn_measured_fraction_theta_full 0.999
_diffrn_measured_fraction_theta_max 0.999
_diffrn_measurement_device_type 'Bruker D8-QUEST PHOTON-100'
_diffrn_measurement_method '\w and \f-scans'
_diffrn_radiation_type CuK\a
_diffrn_radiation_wavelength 1.54178
_diffrn_reflns_av_R_equivalents 0.1232
_diffrn_reflns_av_unetI/netI 0.0688
_diffrn_reflns_Laue_measured_fraction_full 0.999
_diffrn_reflns_Laue_measured_fraction_max 0.999
_diffrn_reflns_limit_h_max 10
_diffrn_reflns_limit_h_min -10
_diffrn_reflns_limit_k_max 30
_diffrn_reflns_limit_k_min -30
_diffrn_reflns_limit_l_max 12
_diffrn_reflns_limit_l_min -14
_diffrn_reflns_number 33878
_diffrn_reflns_point_group_measured_fraction_full 0.999
_diffrn_reflns_point_group_measured_fraction_max 0.999
_diffrn_reflns_theta_full 66.744
_diffrn_reflns_theta_max 66.744
_diffrn_reflns_theta_min 3.445
_diffrn_source 'Incoatec I\mS Cu microsource'
_exptl_absorpt_coefficient_mu 1.133
_exptl_absorpt_correction_T_max 0.7528
_exptl_absorpt_correction_T_min 0.6215
_exptl_absorpt_correction_type multi-scan
_exptl_absorpt_process_details 'SADABS (Bruker, 2014)'
_exptl_crystal_colour colourless
_exptl_crystal_density_diffrn 1.187
_exptl_crystal_description plate
_exptl_crystal_F_000 968
_exptl_crystal_size_max 0.100
_exptl_crystal_size_mid 0.080
_exptl_crystal_size_min 0.040
_refine_diff_density_max 0.257
_refine_diff_density_min -0.307
_refine_diff_density_rms 0.047
_refine_ls_extinction_method none
_refine_ls_goodness_of_fit_ref 1.051
_refine_ls_hydrogen_treatment mixed
_refine_ls_matrix_type full
_refine_ls_number_parameters 304
_refine_ls_number_reflns 4498
_refine_ls_number_restraints 1
_refine_ls_restrained_S_all 1.050
_refine_ls_R_factor_all 0.1185
_refine_ls_R_factor_gt 0.0686
_refine_ls_shift/su_max 0.000
_refine_ls_shift/su_mean 0.000
_refine_ls_structure_factor_coef Fsqd
_refine_ls_weighting_details 'w=1/[\s^2^(Fo^2^)+(0.0498P)^2^+1.9626P] where P=(Fo^2^+2Fc^2^)/3'
_refine_ls_weighting_scheme calc
_refine_ls_wR_factor_gt 0.1342
_refine_ls_wR_factor_ref 0.1541
_reflns_Friedel_coverage 0.000
_reflns_number_gt 2830
_reflns_number_total 4498
_reflns_threshold_expression 'I > 2\s(I)'
_cod_data_source_file ja7b01357_si_003.cif
_cod_data_source_block CH1504
_cod_original_cell_volume 2543.36(19)
_cod_database_code 4126010
_cambridge_user_name 'Jon Swain'
_cambridge_user_crsid jas272
_cambridge_supervisor_name 'Chris Hunter'
_cambridge_supervisor_crsid ch664
_cambridge_crystallographer_name 'Andrew Bond'
_cambridge_crystallographer_crsid adb29
_cambridge_sample_id JS27-Toluene
_cambridge_data_id ch_b1_0001
_ccdc_publ_extra_info
;
_cambridge_sample_id JS27-Toluene
_cambridge_data_id ch_b1_0001
;
_shelx_space_group_comment
;
The symmetry employed for this shelxl refinement is uniquely defined
by the following loop, which should always be used as a source of
symmetry information in preference to the above space-group names.
They are only intended as comments.
;
_shelx_estimated_absorpt_t_min 0.895
_shelx_estimated_absorpt_t_max 0.956

loop_
_space_group_symop_operation_xyz
'x, y, z'
'-x+1/2, y+1/2, -z+1/2'
'-x, -y, -z'
'x-1/2, -y-1/2, z-1/2'

loop_
_atom_site_label
_atom_site_type_symbol
_atom_site_fract_x
_atom_site_fract_y
_atom_site_fract_z
_atom_site_U_iso_or_equiv
_atom_site_adp_type
_atom_site_occupancy
_atom_site_site_symmetry_order
_atom_site_calc_flag
_atom_site_refinement_flags_posn
_atom_site_refinement_flags_adp
P1 P 0.54478(10) 0.19980(4) 0.12597(8) 0.0433(3) Uani 1 1 d . .
O1 O 0.4785(3) 0.15792(10) 0.0328(2) 0.0553(7) Uani 1 1 d . .
O2 O 1.2526(4) 0.65280(14) 0.6745(3) 0.0899(12) Uani 1 1 d D .
H2 H 1.175(4) 0.655(2) 0.607(3) 0.12(2) Uiso 1 1 d D .
C1 C 0.4271(4) 0.27706(14) 0.2375(3) 0.0410(8) Uani 1 1 d . .
H1A H 0.5352 0.2856 0.2818 0.049 Uiso 1 1 calc R U
C2 C 0.3904(4) 0.23740(13) 0.1496(3) 0.0398(8) Uani 1 1 d . .
C3 C 0.2306(4) 0.22552(14) 0.0835(3) 0.0438(9) Uani 1 1 d . .
H3A H 0.2033 0.1987 0.0238 0.053 Uiso 1 1 calc R U
C4 C 0.1133(4) 0.25313(15) 0.1058(3) 0.0493(10) Uani 1 1 d . .
H4A H 0.0052 0.2454 0.0596 0.059 Uiso 1 1 calc R U
C5 C 0.1485(4) 0.29137(15) 0.1926(3) 0.0479(9) Uani 1 1 d . .
H5A H 0.0653 0.3094 0.2070 0.057 Uiso 1 1 calc R U
C6 C 0.3085(4) 0.30416(14) 0.2610(3) 0.0429(8) Uani 1 1 d . .
C7 C 0.3509(4) 0.34330(15) 0.3542(3) 0.0475(9) Uani 1 1 d . .
C8 C 0.3935(4) 0.37495(15) 0.4341(3) 0.0481(9) Uani 1 1 d . .
C9 C 0.4439(4) 0.41378(14) 0.5295(3) 0.0460(9) Uani 1 1 d . .
C10 C 0.3399(4) 0.43162(16) 0.5829(3) 0.0520(10) Uani 1 1 d . .
H10A H 0.2351 0.4180 0.5577 0.062 Uiso 1 1 calc R U
C11 C 0.3898(4) 0.46927(16) 0.6730(4) 0.0578(11) Uani 1 1 d . .
H11A H 0.3180 0.4819 0.7086 0.069 Uiso 1 1 calc R U
C12 C 0.5410(4) 0.48865(15) 0.7117(3) 0.0517(10) Uani 1 1 d . .
H12A H 0.5732 0.5145 0.7739 0.062 Uiso 1 1 calc R U
C13 C 0.5988(4) 0.43313(14) 0.5684(3) 0.0451(9) Uani 1 1 d . .
H13A H 0.6705 0.4208 0.5324 0.054 Uiso 1 1 calc R U
C14 C 0.6480(4) 0.47087(14) 0.6607(3) 0.0448(9) Uani 1 1 d . .
C15 C 0.8059(4) 0.49227(14) 0.7005(3) 0.0469(9) Uani 1 1 d . .
C16 C 0.9346(4) 0.51272(15) 0.7375(3) 0.0483(9) Uani 1 1 d . .
C17 C 1.0822(4) 0.54122(14) 0.7761(3) 0.0447(9) Uani 1 1 d . .
C18 C 1.0970(4) 0.58289(16) 0.7056(3) 0.0519(10) Uani 1 1 d . .
H18A H 1.0103 0.5922 0.6336 0.062 Uiso 1 1 calc R U
C19 C 1.2366(4) 0.61076(16) 0.7396(3) 0.0557(11) Uani 1 1 d . .
C20 C 1.3627(4) 0.59829(16) 0.8448(3) 0.0577(11) Uani 1 1 d . .
H20A H 1.4586 0.6177 0.8683 0.069 Uiso 1 1 calc R U
C21 C 1.3480(4) 0.55718(16) 0.9157(3) 0.0546(10) Uani 1 1 d . .
H21A H 1.4353 0.5482 0.9877 0.066 Uiso 1 1 calc R U
C22 C 1.2091(4) 0.52888(15) 0.8840(3) 0.0506(10) Uani 1 1 d . .
H22A H 1.1996 0.5013 0.9348 0.061 Uiso 1 1 calc R U
C23 C 0.6643(4) 0.17373(15) 0.2726(3) 0.0446(9) Uani 1 1 d . .
H23A H 0.7505 0.1525 0.2634 0.053 Uiso 1 1 calc R U
H23B H 0.7144 0.2030 0.3282 0.053 Uiso 1 1 calc R U
C24 C 0.5730(4) 0.14025(15) 0.3312(3) 0.0499(10) Uani 1 1 d . .
H24A H 0.4876 0.1614 0.3420 0.060 Uiso 1 1 calc R U
H24B H 0.5226 0.1109 0.2762 0.060 Uiso 1 1 calc R U
C25 C 0.6803(4) 0.11888(15) 0.4546(3) 0.0521(10) Uani 1 1 d . .
H25A H 0.7392 0.1480 0.5067 0.063 Uiso 1 1 calc R U
H25B H 0.7589 0.0949 0.4426 0.063 Uiso 1 1 calc R U
C26 C 0.5870(5) 0.09003(17) 0.5194(4) 0.0656(12) Uani 1 1 d . .
H26A H 0.6608 0.0755 0.5963 0.098 Uiso 1 1 calc R U
H26B H 0.5260 0.0618 0.4671 0.098 Uiso 1 1 calc R U
H26C H 0.5142 0.1143 0.5365 0.098 Uiso 1 1 calc R U
C27 C 0.6700(4) 0.24448(16) 0.0862(3) 0.0514(10) Uani 1 1 d . .
H27A H 0.7182 0.2688 0.1553 0.062 Uiso 1 1 calc R U
H27B H 0.7574 0.2246 0.0750 0.062 Uiso 1 1 calc R U
C28 C 0.5861(4) 0.27630(15) -0.0291(3) 0.0492(9) Uani 1 1 d . .
H28A H 0.5313 0.2522 -0.0974 0.059 Uiso 1 1 calc R U
H28B H 0.5043 0.2985 -0.0160 0.059 Uiso 1 1 calc R U
C29 C 0.6981(4) 0.31052(16) -0.0645(3) 0.0541(10) Uani 1 1 d . .
H29A H 0.7709 0.2881 -0.0882 0.065 Uiso 1 1 calc R U
H29B H 0.7632 0.3312 0.0075 0.065 Uiso 1 1 calc R U
C30 C 0.6133(5) 0.34754(17) -0.1694(4) 0.0633(11) Uani 1 1 d . .
H30A H 0.6919 0.3686 -0.1878 0.095 Uiso 1 1 calc R U
H30B H 0.5426 0.3704 -0.1460 0.095 Uiso 1 1 calc R U
H30C H 0.5508 0.3274 -0.2418 0.095 Uiso 1 1 calc R U

loop_
_atom_site_aniso_label
_atom_site_aniso_U_11
_atom_site_aniso_U_22
_atom_site_aniso_U_33
_atom_site_aniso_U_23
_atom_site_aniso_U_13
_atom_site_aniso_U_12
P1 0.0313(4) 0.0576(6) 0.0355(5) 0.0014(4) 0.0058(3) 0.0020(4)
O1 0.0474(15) 0.0648(17) 0.0440(15) -0.0108(13) 0.0054(11) 0.0070(13)
O2 0.062(2) 0.103(3) 0.071(2) 0.033(2) -0.0151(16) -0.0423(18)
C1 0.0342(18) 0.048(2) 0.0330(18) 0.0020(16) 0.0036(14) -0.0070(16)
C2 0.0291(17) 0.048(2) 0.0378(19) 0.0029(16) 0.0066(14) -0.0016(15)
C3 0.0345(18) 0.053(2) 0.0388(19) -0.0050(17) 0.0070(15) -0.0049(16)
C4 0.0296(18) 0.063(2) 0.049(2) -0.0028(19) 0.0074(16) -0.0037(17)
C5 0.0362(18) 0.060(2) 0.048(2) -0.0017(19) 0.0153(16) 0.0024(17)
C6 0.0414(19) 0.048(2) 0.0363(19) 0.0029(17) 0.0107(15) 0.0006(17)
C7 0.044(2) 0.052(2) 0.042(2) 0.0010(19) 0.0103(16) 0.0002(18)
C8 0.045(2) 0.054(2) 0.039(2) 0.0022(18) 0.0076(16) 0.0039(18)
C9 0.046(2) 0.048(2) 0.040(2) 0.0026(17) 0.0119(16) 0.0031(17)
C10 0.0360(19) 0.068(3) 0.049(2) -0.001(2) 0.0122(17) 0.0034(19)
C11 0.049(2) 0.069(3) 0.059(3) -0.008(2) 0.0241(19) 0.003(2)
C12 0.053(2) 0.052(2) 0.047(2) -0.0076(18) 0.0135(18) -0.0024(19)
C13 0.043(2) 0.051(2) 0.041(2) 0.0065(17) 0.0152(16) 0.0020(17)
C14 0.045(2) 0.046(2) 0.042(2) 0.0039(17) 0.0132(16) 0.0045(17)
C15 0.049(2) 0.044(2) 0.046(2) -0.0002(17) 0.0167(17) -0.0011(18)
C16 0.047(2) 0.047(2) 0.051(2) 0.0005(18) 0.0190(18) 0.0011(18)
C17 0.042(2) 0.048(2) 0.045(2) -0.0079(18) 0.0169(16) -0.0004(17)
C18 0.039(2) 0.065(3) 0.043(2) 0.0055(19) 0.0041(16) -0.0053(18)
C19 0.046(2) 0.066(3) 0.043(2) 0.007(2) 0.0031(17) -0.0127(19)
C20 0.042(2) 0.069(3) 0.050(2) -0.002(2) 0.0031(17) -0.0065(19)
C21 0.048(2) 0.061(3) 0.043(2) -0.0014(19) 0.0042(17) 0.0076(19)
C22 0.048(2) 0.052(2) 0.048(2) 0.0041(18) 0.0118(17) 0.0024(18)
C23 0.0317(17) 0.056(2) 0.0392(19) 0.0033(17) 0.0056(15) 0.0017(16)
C24 0.0381(19) 0.059(2) 0.047(2) 0.0056(18) 0.0092(16) -0.0047(17)
C25 0.050(2) 0.056(2) 0.048(2) 0.0052(19) 0.0155(18) 0.0042(19)
C26 0.066(3) 0.066(3) 0.071(3) 0.016(2) 0.032(2) 0.004(2)
C27 0.0326(18) 0.076(3) 0.043(2) 0.0105(19) 0.0105(16) 0.0053(18)
C28 0.0383(19) 0.065(3) 0.041(2) 0.0078(18) 0.0113(16) 0.0042(18)
C29 0.043(2) 0.068(3) 0.050(2) 0.011(2) 0.0157(17) 0.0107(19)
C30 0.057(2) 0.070(3) 0.064(3) 0.015(2) 0.022(2) 0.007(2)

loop_
_atom_type_symbol
_atom_type_description
_atom_type_scat_dispersion_real
_atom_type_scat_dispersion_imag
_atom_type_scat_source
C C 0.0181 0.0091 'International Tables Vol C Tables 4.2.6.8 and 6.1.1.4'
H H 0.0000 0.0000 'International Tables Vol C Tables 4.2.6.8 and 6.1.1.4'
O O 0.0492 0.0322 'International Tables Vol C Tables 4.2.6.8 and 6.1.1.4'
P P 0.2955 0.4335 'International Tables Vol C Tables 4.2.6.8 and 6.1.1.4'

loop_
_geom_angle_atom_site_label_1
_geom_angle_atom_site_label_2
_geom_angle_atom_site_label_3
_geom_angle
O1 P1 C27 112.97(18)
O1 P1 C23 112.01(17)
C27 P1 C23 105.90(16)
O1 P1 C2 111.92(15)
C27 P1 C2 107.41(17)
C23 P1 C2 106.18(17)
C19 O2 H2 111(4)
C6 C1 C2 121.3(3)
C6 C1 H1A 119.3
C2 C1 H1A 119.3
C3 C2 C1 118.9(3)
C3 C2 P1 119.9(3)
C1 C2 P1 121.1(2)
C4 C3 C2 119.5(3)
C4 C3 H3A 120.2
C2 C3 H3A 120.2
C5 C4 C3 121.8(3)
C5 C4 H4A 119.1
C3 C4 H4A 119.1
C4 C5 C6 120.1(3)
C4 C5 H5A 120.0
C6 C5 H5A 120.0
C1 C6 C5 118.4(3)
C1 C6 C7 119.7(3)
C5 C6 C7 121.9(3)
C8 C7 C6 176.8(4)
C7 C8 C9 179.2(4)
C10 C9 C13 120.1(3)
C10 C9 C8 120.5(3)
C13 C9 C8 119.5(3)
C11 C10 C9 119.6(4)
C11 C10 H10A 120.2
C9 C10 H10A 120.2
C12 C11 C10 121.0(4)
C12 C11 H11A 119.5
C10 C11 H11A 119.5
C11 C12 C14 120.5(4)
C11 C12 H12A 119.7
C14 C12 H12A 119.7
C9 C13 C14 119.6(3)
C9 C13 H13A 120.2
C14 C13 H13A 120.2
C12 C14 C13 119.2(3)
C12 C14 C15 120.0(3)
C13 C14 C15 120.7(3)
C16 C15 C14 175.7(4)
C15 C16 C17 175.0(4)
C18 C17 C22 119.3(3)
C18 C17 C16 118.9(3)
C22 C17 C16 121.8(4)
C19 C18 C17 120.3(3)
C19 C18 H18A 119.8
C17 C18 H18A 119.8
O2 C19 C18 121.6(3)
O2 C19 C20 117.7(3)
C18 C19 C20 120.6(4)
C19 C20 C21 119.2(4)
C19 C20 H20A 120.4
C21 C20 H20A 120.4
C22 C21 C20 121.3(3)
C22 C21 H21A 119.4
C20 C21 H21A 119.4
C21 C22 C17 119.2(4)
C21 C22 H22A 120.4
C17 C22 H22A 120.4
C24 C23 P1 114.2(2)
C24 C23 H23A 108.7
P1 C23 H23A 108.7
C24 C23 H23B 108.7
P1 C23 H23B 108.7
H23A C23 H23B 107.6
C25 C24 C23 111.9(3)
C25 C24 H24A 109.2
C23 C24 H24A 109.2
C25 C24 H24B 109.2
C23 C24 H24B 109.2
H24A C24 H24B 107.9
C24 C25 C26 112.1(3)
C24 C25 H25A 109.2
C26 C25 H25A 109.2
C24 C25 H25B 109.2
C26 C25 H25B 109.2
H25A C25 H25B 107.9
C25 C26 H26A 109.5
C25 C26 H26B 109.5
H26A C26 H26B 109.5
C25 C26 H26C 109.5
H26A C26 H26C 109.5
H26B C26 H26C 109.5
C28 C27 P1 114.8(2)
C28 C27 H27A 108.6
P1 C27 H27A 108.6
C28 C27 H27B 108.6
P1 C27 H27B 108.6
H27A C27 H27B 107.6
C29 C28 C27 113.0(3)
C29 C28 H28A 109.0
C27 C28 H28A 109.0
C29 C28 H28B 109.0
C27 C28 H28B 109.0
H28A C28 H28B 107.8
C28 C29 C30 113.4(3)
C28 C29 H29A 108.9
C30 C29 H29A 108.9
C28 C29 H29B 108.9
C30 C29 H29B 108.9
H29A C29 H29B 107.7
C29 C30 H30A 109.5
C29 C30 H30B 109.5
H30A C30 H30B 109.5
C29 C30 H30C 109.5
H30A C30 H30C 109.5
H30B C30 H30C 109.5

loop_
_geom_bond_atom_site_label_1
_geom_bond_atom_site_label_2
_geom_bond_distance
P1 O1 1.495(3)
P1 C27 1.792(4)
P1 C23 1.796(3)
P1 C2 1.802(4)
O2 C19 1.361(5)
O2 H2 0.849(10)
C1 C6 1.390(5)
C1 C2 1.401(5)
C1 H1A 0.9500
C2 C3 1.401(4)
C3 C4 1.380(5)
C3 H3A 0.9500
C4 C5 1.367(5)
C4 H4A 0.9500
C5 C6 1.413(4)
C5 H5A 0.9500
C6 C7 1.432(5)
C7 C8 1.194(5)
C8 C9 1.444(5)
C9 C10 1.388(5)
C9 C13 1.397(5)
C10 C11 1.382(5)
C10 H10A 0.9500
C11 C12 1.368(5)
C11 H11A 0.9500
C12 C14 1.391(5)
C12 H12A 0.9500
C13 C14 1.401(5)
C13 H13A 0.9500
C14 C15 1.439(5)
C15 C16 1.204(5)
C16 C17 1.442(5)
C17 C18 1.390(5)
C17 C22 1.400(5)
C18 C19 1.378(5)
C18 H18A 0.9500
C19 C20 1.378(5)
C20 C21 1.382(6)
C20 H20A 0.9500
C21 C22 1.380(5)
C21 H21A 0.9500
C22 H22A 0.9500
C23 C24 1.523(5)
C23 H23A 0.9900
C23 H23B 0.9900
C24 C25 1.522(5)
C24 H24A 0.9900
C24 H24B 0.9900
C25 C26 1.522(5)
C25 H25A 0.9900
C25 H25B 0.9900
C26 H26A 0.9800
C26 H26B 0.9800
C26 H26C 0.9800
C27 C28 1.526(5)
C27 H27A 0.9900
C27 H27B 0.9900
C28 C29 1.511(5)
C28 H28A 0.9900
C28 H28B 0.9900
C29 C30 1.523(5)
C29 H29A 0.9900
C29 H29B 0.9900
C30 H30A 0.9800
C30 H30B 0.9800
C30 H30C 0.9800

loop_
_geom_hbond_atom_site_label_D
_geom_hbond_atom_site_label_H
_geom_hbond_atom_site_label_A
_geom_hbond_distance_DH
_geom_hbond_distance_HA
_geom_hbond_distance_DA
_geom_hbond_angle_DHA
_geom_hbond_site_symmetry_A
O2 H2 O1 0.849(10) 1.720(11) 2.568(3) 178(6) 2_655

loop_
_geom_torsion_atom_site_label_1
_geom_torsion_atom_site_label_2
_geom_torsion_atom_site_label_3
_geom_torsion_atom_site_label_4
_geom_torsion
C6 C1 C2 C3 0.8(5)
C6 C1 C2 P1 -176.2(3)
O1 P1 C2 C3 0.0(3)
C27 P1 C2 C3 124.5(3)
C23 P1 C2 C3 -122.5(3)
O1 P1 C2 C1 177.0(3)
C27 P1 C2 C1 -58.5(3)
C23 P1 C2 C1 54.5(3)
C1 C2 C3 C4 0.3(5)
P1 C2 C3 C4 177.4(3)
C2 C3 C4 C5 -1.2(6)
C3 C4 C5 C6 1.0(6)
C2 C1 C6 C5 -1.0(5)
C2 C1 C6 C7 178.0(3)
C4 C5 C6 C1 0.1(5)
C4 C5 C6 C7 -178.9(4)
C13 C9 C10 C11 1.2(6)
C8 C9 C10 C11 -179.2(4)
C9 C10 C11 C12 -1.0(6)
C10 C11 C12 C14 0.2(6)
C10 C9 C13 C14 -0.5(5)
C8 C9 C13 C14 179.9(3)
C11 C12 C14 C13 0.5(6)
C11 C12 C14 C15 178.8(4)
C9 C13 C14 C12 -0.4(5)
C9 C13 C14 C15 -178.6(3)
C22 C17 C18 C19 1.9(6)
C16 C17 C18 C19 -179.7(4)
C17 C18 C19 O2 -177.8(4)
C17 C18 C19 C20 -1.0(7)
O2 C19 C20 C21 177.3(4)
C18 C19 C20 C21 0.4(7)
C19 C20 C21 C22 -0.8(6)
C20 C21 C22 C17 1.8(6)
C18 C17 C22 C21 -2.3(6)
C16 C17 C22 C21 179.4(4)
O1 P1 C23 C24 -64.4(3)
C27 P1 C23 C24 172.0(3)
C2 P1 C23 C24 58.0(3)
P1 C23 C24 C25 179.5(3)
C23 C24 C25 C26 174.2(3)
O1 P1 C27 C28 64.1(3)
C23 P1 C27 C28 -173.0(3)
C2 P1 C27 C28 -59.8(3)
P1 C27 C28 C29 -175.7(3)
C27 C28 C29 C30 -172.5(4)
